data_7123651
loop_
_publ_author_name
'Padilla-V\'elez, Omar'
'O&#x2019;Connor, Kyle S.'
'LaPointe, Anne M.'
'MacMillan, Samantha N.'
'Coates, Geoffrey W.'

_publ_section_title
;
 Switchable living nickel(ii) \a-diimine catalyst for ethylene
 polymerisation
;
_journal_name_full 'Chemical Communications'
_journal_paper_doi 10.1039/C9CC03154E
_journal_year 2019
_chemical_formula_moiety 'C88 H48 Br2 F8 N4 Ni2, 2(C32 H12 B F24), C H2 Cl2'
_chemical_formula_sum 'C153 H74 B2 Br2 Cl2 F56 N4 Ni2'
_chemical_formula_weight 3401.92
_space_group_crystal_system orthorhombic
_space_group_IT_number 60
_space_group_name_Hall '-P 2n 2ab'
_space_group_name_H-M_alt 'P b c n'
_symmetry_space_group_name_Hall '-P 2n 2ab'
_symmetry_space_group_name_H-M 'P b c n'
_atom_sites_solution_hydrogens geom
_atom_sites_solution_primary dual
_audit_creation_date 2019-01-15
_audit_creation_method
;
Olex2 1.2
(compiled 2018.05.29 svn.r3508 for OlexSys, GUI svn.r5506)
;
_audit_update_record
;
2019-04-24 deposited with the CCDC.    2019-05-28 downloaded from the CCDC.
;
_cell_angle_alpha 90
_cell_angle_beta 90
_cell_angle_gamma 90
_cell_formula_units_Z 4
_cell_length_a 35.5335(4)
_cell_length_b 18.9692(2)
_cell_length_c 20.8833(2)
_cell_measurement_reflns_used 38236
_cell_measurement_temperature 100.01(10)
_cell_measurement_theta_max 76.1410
_cell_measurement_theta_min 3.2590
_cell_volume 14076.2(3)
_computing_cell_refinement 'CrysAlisPro 1.171.39.46 (Rigaku OD, 2018)'
_computing_data_collection 'CrysAlisPro 1.171.39.46 (Rigaku OD, 2018)'
_computing_data_reduction 'CrysAlisPro 1.171.39.46 (Rigaku OD, 2018)'
_computing_molecular_graphics 'Olex2 (Dolomanov et al., 2009)'
_computing_publication_material 'Olex2 (Dolomanov et al., 2009)'
_computing_structure_refinement 'ShelXL (Sheldrick, 2015)'
_computing_structure_solution 'ShelXT (Sheldrick, 2015)'
_diffrn_ambient_environment N~2~
_diffrn_ambient_temperature 100.01(10)
_diffrn_detector 'CCD plate'
_diffrn_detector_type HyPix
_diffrn_measured_fraction_theta_full 0.996
_diffrn_measured_fraction_theta_max 0.996
_diffrn_measurement_details
;
List of Runs (angles in degrees, time in seconds):

  # Type    Start    End  Width  t~exp~   \w     \q     \k     \f   Frames
#--------------------------------------------------------------------------
  1  \w     -9.00  28.00   0.50    1.48    --  -47.20  19.00 -30.00   74
  2  \w    -42.00 -14.00   0.50    5.94    --  -86.25  45.00 -60.00   56
  3  \w    -42.00 -14.00   0.50    5.94    --  -86.25  45.00-120.00   56
  4  \w     -9.00  28.00   0.50    1.48    --  -47.20  19.00-180.00   74
  5  \w    -70.00  26.00   0.50    1.48    --  -47.20  77.00  90.00  192
  6  \w   -120.00 -73.00   0.50    1.48    --  -47.20-125.00 120.00   94
  7  \w     33.00  81.00   0.50    5.94    --  105.86 -61.00   0.00   96
  8  \w     33.00  81.00   0.50    5.94    --  105.86 -61.00  60.00   96
  9  \w     33.00  81.00   0.50    5.94    --  105.86 -61.00 120.00   96
 10  \w     33.00  81.00   0.50    5.94    --  105.86 -61.00  30.00   96
 11  \w     33.00  81.00   0.50    5.94    --  105.86 -61.00 -60.00   96
 12  \w     33.00  81.00   0.50    5.94    --  105.86 -61.00 -30.00   96
 13  \w     33.00  81.00   0.50    5.94    --  105.86 -61.00-120.00   96
 14  \w     33.00  81.00   0.50    5.94    --  105.86 -61.00-180.00   96
 15  \w     33.00  81.00   0.50    5.94    --  105.86 -61.00-150.00   96
 16  \w     33.00  81.00   0.50    5.94    --  105.86 -61.00 150.00   96
;
_diffrn_measurement_device 'four-circle diffractometer'
_diffrn_measurement_device_type 'XtaLAB Synergy, Dualflex, HyPix'
_diffrn_measurement_method '\w scans'
_diffrn_orient_matrix_type 'CrysAlisPro convention (1999,Acta A55,543-557)'
_diffrn_orient_matrix_UB_11 0.0133594000
_diffrn_orient_matrix_UB_12 -0.0725866000
_diffrn_orient_matrix_UB_13 -0.0239570000
_diffrn_orient_matrix_UB_21 -0.0371745000
_diffrn_orient_matrix_UB_22 -0.0091099000
_diffrn_orient_matrix_UB_23 -0.0369768000
_diffrn_orient_matrix_UB_31 0.0178883000
_diffrn_orient_matrix_UB_32 0.0352409000
_diffrn_orient_matrix_UB_33 -0.0591633000
_diffrn_radiation_monochromator mirror
_diffrn_radiation_probe x-ray
_diffrn_radiation_type CuK\a
_diffrn_radiation_wavelength 1.54184
_diffrn_reflns_av_R_equivalents 0.0496
_diffrn_reflns_av_unetI/netI 0.0369
_diffrn_reflns_Laue_measured_fraction_full 0.996
_diffrn_reflns_Laue_measured_fraction_max 0.996
_diffrn_reflns_limit_h_max 42
_diffrn_reflns_limit_h_min -33
_diffrn_reflns_limit_k_max 22
_diffrn_reflns_limit_k_min -18
_diffrn_reflns_limit_l_max 14
_diffrn_reflns_limit_l_min -24
_diffrn_reflns_number 65136
_diffrn_reflns_point_group_measured_fraction_full 0.996
_diffrn_reflns_point_group_measured_fraction_max 0.996
_diffrn_reflns_theta_full 66.600
_diffrn_reflns_theta_max 66.600
_diffrn_reflns_theta_min 2.487
_diffrn_source 'micro-focus sealed X-ray tube'
_diffrn_source_type 'PhotonJet (Cu) X-ray Source'
_exptl_absorpt_coefficient_mu 2.503
_exptl_absorpt_correction_T_max 1.00000
_exptl_absorpt_correction_T_min 0.68671
_exptl_absorpt_correction_type multi-scan
_exptl_absorpt_process_details
;
CrysAlisPro 1.171.39.46 (Rigaku Oxford Diffraction, 2018)
Empirical absorption correction using spherical harmonics,
 implemented in SCALE3 ABSPACK scaling algorithm.
;
_exptl_crystal_colour 'clear red'
_exptl_crystal_colour_lustre clear
_exptl_crystal_colour_primary red
_exptl_crystal_density_diffrn 1.605
_exptl_crystal_description block
_exptl_crystal_F_000 6776
_exptl_crystal_size_max 0.189
_exptl_crystal_size_mid 0.17
_exptl_crystal_size_min 0.075
_refine_diff_density_max 1.111
_refine_diff_density_min -0.968
_refine_diff_density_rms 0.106
_refine_ls_extinction_method none
_refine_ls_goodness_of_fit_ref 1.098
_refine_ls_hydrogen_treatment constr
_refine_ls_matrix_type full
_refine_ls_number_parameters 1123
_refine_ls_number_reflns 12392
_refine_ls_number_restraints 482
_refine_ls_restrained_S_all 1.122
_refine_ls_R_factor_all 0.0698
_refine_ls_R_factor_gt 0.0673
_refine_ls_shift/su_max 0.001
_refine_ls_shift/su_mean 0.000
_refine_ls_structure_factor_coef Fsqd
_refine_ls_weighting_details 'w=1/[\s^2^(Fo^2^)+(0.0965P)^2^+32.2158P] where P=(Fo^2^+2Fc^2^)/3'
_refine_ls_weighting_scheme calc
_refine_ls_wR_factor_gt 0.1829
_refine_ls_wR_factor_ref 0.1855
_reflns_Friedel_coverage 0.000
_reflns_number_gt 11703
_reflns_number_total 12392
_reflns_threshold_expression 'I > 2\s(I)'
_cod_data_source_file c9cc03154e2.cif
_cod_data_source_block padilla_lnibr_cat
_cod_database_code 7123651
_shelx_shelxl_version_number 2018/3
_chemical_oxdiff_formula 'C77 H38 B Br Cl2 N2 Ni F28'
_shelx_space_group_comment
;
The symmetry employed for this shelxl refinement is uniquely defined
by the following loop, which should always be used as a source of
symmetry information in preference to the above space-group names.
They are only intended as comments.
;
_shelx_estimated_absorpt_t_max 0.835
_shelx_estimated_absorpt_t_min 0.649
_olex2_refinement_description
;
1. Fixed Uiso
 At 1.2 times of:
  All C(H) groups, All C(H,H) groups
2. Restrained distances
 F15B-C60 \\sim F15-C60 \\sim F14B-C60 \\sim F14-C60 \\sim F16B-C60 \\sim
F16-C60
 with sigma of 0.02
 F17B-C67 \\sim F17-C67 \\sim F19B-C67 \\sim F18-C67 \\sim F18B-C67 \\sim
F19-C67
 with sigma of 0.02
 C72-C71 \\sim C72B-C71 \\sim C73-C72 \\sim C73B-C72B \\sim C74-C73 \\sim
C74B-C73B \\sim C74B-C69 ~
 C74-C69
 with sigma of 0.02
 C76-C73 \\sim C76B-C73B
 with sigma of 0.02
 F26-C76 \\sim F28-C76 \\sim F27-C76 \\sim F28B-C76B \\sim F27B-C76B \\sim
F26B-C76B
 with sigma of 0.02
3. Uiso/Uaniso restraints and constraints
C60 \\sim F14 \\sim F15 \\sim F16 \\sim F15B \\sim F16B \\sim F14B: within 2A
with sigma of 0.04 and sigma for terminal atoms of 0.08
C67 \\sim F17 \\sim F18 \\sim F19 \\sim F17B \\sim F18B \\sim F19B: within 2A
with sigma of 0.04 and sigma for terminal atoms of 0.08
C72 \\sim C72B \\sim C73 \\sim C73B \\sim C74 \\sim C74B: within 2A with sigma
of 0.04 and sigma for terminal atoms of 0.08
C76 \\sim C76B: within 2A with sigma of 0.04 and sigma for terminal atoms of
0.08
F27B \\sim F26 \\sim F27 \\sim F28B \\sim F26B \\sim F28: within 2A with sigma
of 0.04 and sigma for terminal atoms of 0.08
Uanis(F14) = Uanis(F14B)
4. Rigid body (RIGU) restrains
 C60, F14, F15, F16, F15B, F16B, F14B
 with sigma for 1-2 distances of 0.004 and sigma for 1-3 distances of 0.004
 C67, F17, F18, F19, F17B, F18B, F19B
 with sigma for 1-2 distances of 0.004 and sigma for 1-3 distances of 0.004
 C72, C73, C74, C76, C72B, C73B, C74B, C76B, F26, F27, F28, F26B, F27B, F28B
 with sigma for 1-2 distances of 0.004 and sigma for 1-3 distances of 0.004
5. Others
 Sof(C72B)=Sof(H72B)=Sof(C73B)=Sof(C74B)=Sof(H74B)=Sof(C76B)=Sof(F26B)=
 Sof(F27B)=Sof(F28B)=1-FVAR(1)
 Sof(C72)=Sof(H72)=Sof(C73)=Sof(C74)=Sof(H74)=Sof(C76)=Sof(F26)=Sof(F27)=
 Sof(F28)=FVAR(1)
 Sof(F17B)=Sof(F18B)=Sof(F19B)=1-FVAR(2)
 Sof(F17)=Sof(F18)=Sof(F19)=FVAR(2)
 Sof(F14B)=Sof(F15B)=Sof(F16B)=1-FVAR(3)
 Sof(F14)=Sof(F15)=Sof(F16)=FVAR(3)
 Fixed Sof: Cl1S(0.5) Cl2S(0.5) C1S(0.5) H1SA(0.5) H1SB(0.5)
6.a Secondary CH2 refined with riding coordinates:
 C1S(H1SA,H1SB)
6.b Aromatic/amide H refined with riding coordinates:
 C1(H1), C3(H3), C5(H5), C8(H8), C9(H9), C10(H10), C12(H12), C13(H13),
 C14(H14), C19(H19), C20(H20), C21(H21), C23(H23), C24(H24), C25(H25), C30(H30),
  C31(H31), C32(H32), C34(H34), C35(H35), C36(H36), C40(H40), C42(H42),
 C44(H44), C46(H46), C48(H48), C50(H50), C54(H54), C56(H56), C58(H58), C62(H62),
  C64(H64), C66(H66), C70(H70), C72(H72), C74(H74), C72B(H72B), C74B(H74B)
;
_olex2_submission_special_instructions 'No special instructions were received'
_oxdiff_exptl_absorpt_empirical_details
;
Empirical correction (ABSPACK) includes:
- Absorption correction using spherical harmonics
- Frame scaling
;
_oxdiff_exptl_absorpt_empirical_full_max 3.296
_oxdiff_exptl_absorpt_empirical_full_min 0.538

loop_
_space_group_symop_operation_xyz
'x, y, z'
'-x+1/2, -y+1/2, z+1/2'
'-x, y, -z+1/2'
'x+1/2, -y+1/2, -z'
'-x, -y, -z'
'x-1/2, y-1/2, -z-1/2'
'x, -y, z-1/2'
'-x-1/2, y-1/2, z'

loop_
_atom_site_label
_atom_site_type_symbol
_atom_site_fract_x
_atom_site_fract_y
_atom_site_fract_z
_atom_site_U_iso_or_equiv
_atom_site_adp_type
_atom_site_occupancy
_atom_site_site_symmetry_order
_atom_site_calc_flag
_atom_site_refinement_flags_posn
_atom_site_refinement_flags_adp
_atom_site_refinement_flags_occupancy
_atom_site_disorder_assembly
_atom_site_disorder_group
Br Br 0.53857(2) 0.76419(2) 0.71404(2) 0.03659(14) Uani 1 1 d . . . . .
Ni Ni 0.47698(2) 0.75817(3) 0.67844(3) 0.02494(17) Uani 1 1 d . . . . .
F1 F 0.41791(9) 0.90563(19) 0.4698(2) 0.0884(13) Uani 1 1 d . . . . .
F2 F 0.42336(14) 0.9671(2) 0.6852(3) 0.1174(19) Uani 1 1 d . . . . .
F3 F 0.44847(8) 0.49510(15) 0.50630(12) 0.0507(6) Uani 1 1 d . . . . .
F4 F 0.51235(6) 0.57612(13) 0.68674(11) 0.0389(5) Uani 1 1 d . . . . .
N1 N 0.48967(8) 0.74997(15) 0.58970(14) 0.0257(6) Uani 1 1 d . . . . .
N2 N 0.42584(8) 0.74406(15) 0.64974(14) 0.0252(6) Uani 1 1 d . . . . .
C1 C 0.47510(12) 0.8941(2) 0.5251(2) 0.0437(10) Uani 1 1 d . . . . .
H1 H 0.486777 0.877910 0.486900 0.052 Uiso 1 1 calc R . . . .
C2 C 0.43737(14) 0.9128(3) 0.5245(3) 0.0593(14) Uani 1 1 d . . . . .
C3 C 0.41917(17) 0.9360(3) 0.5764(4) 0.0731(18) Uani 1 1 d . . . . .
H3 H 0.393140 0.947315 0.575092 0.088 Uiso 1 1 calc R . . . .
C4 C 0.4395(2) 0.9425(3) 0.6308(4) 0.078(2) Uani 1 1 d . . . . .
C5 C 0.47822(17) 0.9237(2) 0.6361(3) 0.0593(14) Uani 1 1 d . . . . .
H5 H 0.491344 0.928002 0.675543 0.071 Uiso 1 1 calc R . . . .
C6 C 0.49602(12) 0.8989(2) 0.5814(2) 0.0401(9) Uani 1 1 d . . . . .
C7 C 0.53696(11) 0.8810(2) 0.5808(2) 0.0380(9) Uani 1 1 d . . . . .
C8 C 0.56224(14) 0.9348(3) 0.5893(3) 0.0529(12) Uani 1 1 d . . . . .
H8 H 0.553223 0.980204 0.600804 0.064 Uiso 1 1 calc R . . . .
C9 C 0.60089(15) 0.9246(3) 0.5816(3) 0.0669(16) Uani 1 1 d . . . . .
H9 H 0.617903 0.962421 0.588599 0.080 Uiso 1 1 calc R . . . .
C10 C 0.61396(13) 0.8606(3) 0.5640(3) 0.0626(15) Uani 1 1 d . . . . .
H10 H 0.640176 0.854410 0.557054 0.075 Uiso 1 1 calc R . . . .
C11 C 0.58919(12) 0.8018(2) 0.5555(2) 0.0424(9) Uani 1 1 d . . . . .
C12 C 0.60333(11) 0.7347(3) 0.5376(2) 0.0463(11) Uani 1 1 d . . . . .
H12 H 0.629465 0.729421 0.529341 0.056 Uiso 1 1 calc R . . . .
C13 C 0.58024(11) 0.6779(2) 0.5319(2) 0.0393(9) Uani 1 1 d . . . . .
H13 H 0.589907 0.633774 0.517946 0.047 Uiso 1 1 calc R . . . .
C14 C 0.54175(10) 0.6853(2) 0.54692(17) 0.0308(8) Uani 1 1 d . . . . .
H14 H 0.525641 0.645386 0.544984 0.037 Uiso 1 1 calc R . . . .
C15 C 0.52752(10) 0.7489(2) 0.56414(17) 0.0274(7) Uani 1 1 d . . . . .
C16 C 0.55005(10) 0.8119(2) 0.56691(18) 0.0330(8) Uani 1 1 d . . . . .
C17 C 0.46075(9) 0.73454(17) 0.55482(17) 0.0238(7) Uani 1 1 d . . . . .
C18 C 0.45377(10) 0.72186(18) 0.48704(16) 0.0255(7) Uani 1 1 d . . . . .
C19 C 0.47563(11) 0.7195(2) 0.43226(17) 0.0313(8) Uani 1 1 d . . . . .
H19 H 0.502105 0.726126 0.434250 0.038 Uiso 1 1 calc R . . . .
C20 C 0.45738(11) 0.7069(2) 0.37333(18) 0.0362(9) Uani 1 1 d . . . . .
H20 H 0.471956 0.706128 0.335197 0.043 Uiso 1 1 calc R . . . .
C21 C 0.41897(11) 0.6956(2) 0.36920(18) 0.0364(9) Uani 1 1 d . . . . .
H21 H 0.407866 0.686889 0.328580 0.044 Uiso 1 1 calc R . . . .
C22 C 0.39595(10) 0.6968(2) 0.42462(17) 0.0301(8) Uani 1 1 d . . . . .
C23 C 0.35675(11) 0.6842(2) 0.42783(18) 0.0364(9) Uani 1 1 d . . . . .
H23 H 0.343181 0.673403 0.389880 0.044 Uiso 1 1 calc R . . . .
C24 C 0.33824(10) 0.6875(2) 0.48518(19) 0.0352(8) Uani 1 1 d . . . . .
H24 H 0.311902 0.678950 0.485871 0.042 Uiso 1 1 calc R . . . .
C25 C 0.35661(10) 0.70307(19) 0.54328(17) 0.0287(7) Uani 1 1 d . . . . .
H25 H 0.343000 0.704932 0.582394 0.034 Uiso 1 1 calc R . . . .
C26 C 0.39501(9) 0.71560(18) 0.54196(16) 0.0251(7) Uani 1 1 d . . . . .
C27 C 0.41418(10) 0.71109(18) 0.48263(16) 0.0265(7) Uani 1 1 d . . . . .
C28 C 0.42404(10) 0.73160(17) 0.58895(16) 0.0242(7) Uani 1 1 d . . . . .
C29 C 0.39246(10) 0.74383(19) 0.68999(16) 0.0262(7) Uani 1 1 d . . . . .
C30 C 0.38476(11) 0.8064(2) 0.71921(17) 0.0331(8) Uani 1 1 d . . . . .
H30 H 0.401510 0.845055 0.714523 0.040 Uiso 1 1 calc R . . . .
C31 C 0.35184(13) 0.8136(3) 0.75646(19) 0.0455(11) Uani 1 1 d . . . . .
H31 H 0.346601 0.856641 0.777970 0.055 Uiso 1 1 calc R . . . .
C32 C 0.32764(12) 0.7580(3) 0.7612(2) 0.0438(10) Uani 1 1 d . . . . .
H32 H 0.305126 0.763330 0.785228 0.053 Uiso 1 1 calc R . . . .
C33 C 0.33518(11) 0.6932(3) 0.73138(19) 0.0408(9) Uani 1 1 d . . . . .
C34 C 0.30823(12) 0.6378(3) 0.7336(2) 0.0502(12) Uani 1 1 d . . . . .
H34 H 0.285277 0.644902 0.755993 0.060 Uiso 1 1 calc R . . . .
C35 C 0.31455(13) 0.5750(3) 0.7046(3) 0.0529(12) Uani 1 1 d . . . . .
H35 H 0.295570 0.539770 0.704329 0.063 Uiso 1 1 calc R . . . .
C36 C 0.34906(11) 0.5626(2) 0.6751(2) 0.0410(9) Uani 1 1 d . . . . .
H36 H 0.353515 0.517682 0.656409 0.049 Uiso 1 1 calc R . . . .
C37 C 0.37709(10) 0.6130(2) 0.67183(17) 0.0303(8) Uani 1 1 d . . . . .
C38 C 0.36959(10) 0.6826(2) 0.69743(17) 0.0311(8) Uani 1 1 d . . . . .
C39 C 0.41374(10) 0.58962(19) 0.64504(17) 0.0290(7) Uani 1 1 d . . . . .
C40 C 0.41446(11) 0.5555(2) 0.58569(18) 0.0335(8) Uani 1 1 d . . . . .
H40 H 0.392151 0.550595 0.561021 0.040 Uiso 1 1 calc R . . . .
C41 C 0.44821(12) 0.5291(2) 0.56373(18) 0.0358(8) Uani 1 1 d . . . . .
C42 C 0.48165(11) 0.5356(2) 0.59554(19) 0.0350(8) Uani 1 1 d . . . . .
H42 H 0.504577 0.517703 0.578679 0.042 Uiso 1 1 calc R . . . .
C43 C 0.47988(10) 0.5698(2) 0.65390(18) 0.0310(8) Uani 1 1 d . . . . .
C44 C 0.44711(10) 0.59665(19) 0.67998(17) 0.0289(7) Uani 1 1 d . . . . .
H44 H 0.447253 0.619269 0.720566 0.035 Uiso 1 1 calc R . . . .
B B 0.30760(11) 0.6668(2) 0.22874(18) 0.0264(8) Uani 1 1 d . . . . .
C45 C 0.28739(10) 0.63229(19) 0.16480(16) 0.0270(7) Uani 1 1 d . . . . .
C46 C 0.30773(10) 0.60325(19) 0.11441(16) 0.0281(7) Uani 1 1 d . . . . .
H46 H 0.334374 0.601151 0.117691 0.034 Uiso 1 1 calc R . . . .
C47 C 0.29061(10) 0.5771(2) 0.05932(16) 0.0287(7) Uani 1 1 d . . . . .
C48 C 0.25204(10) 0.57946(19) 0.05167(16) 0.0281(7) Uani 1 1 d . . . . .
H48 H 0.240297 0.561626 0.014154 0.034 Uiso 1 1 calc R . . . .
C49 C 0.23118(10) 0.6088(2) 0.10079(17) 0.0296(7) Uani 1 1 d . . . . .
C50 C 0.24833(10) 0.6347(2) 0.15577(16) 0.0287(7) Uani 1 1 d . . . . .
H50 H 0.233043 0.654647 0.188383 0.034 Uiso 1 1 calc R . . . .
C51 C 0.31448(11) 0.5446(2) 0.00841(18) 0.0363(9) Uani 1 1 d . . . . .
C52 C 0.18923(11) 0.6115(2) 0.09596(18) 0.0355(8) Uani 1 1 d . . . . .
F5 F 0.32417(10) 0.47860(18) 0.02362(14) 0.0716(9) Uani 1 1 d . . . . .
F6 F 0.29701(7) 0.53831(19) -0.04761(11) 0.0621(8) Uani 1 1 d . . . . .
F7 F 0.34649(9) 0.5770(2) -0.00046(16) 0.0864(13) Uani 1 1 d . . . . .
F8 F 0.17618(7) 0.5914(2) 0.03903(13) 0.0648(9) Uani 1 1 d . . . . .
F9 F 0.17235(7) 0.57073(15) 0.14053(13) 0.0510(6) Uani 1 1 d . . . . .
F10 F 0.17570(7) 0.67599(15) 0.10702(14) 0.0536(7) Uani 1 1 d . . . . .
C53 C 0.34746(9) 0.62493(18) 0.24303(15) 0.0246(7) Uani 1 1 d . . . . .
C54 C 0.38003(10) 0.64149(19) 0.20861(15) 0.0259(7) Uani 1 1 d . . . . .
H54 H 0.378889 0.677973 0.177511 0.031 Uiso 1 1 calc R . . . .
C55 C 0.41403(10) 0.60670(19) 0.21808(15) 0.0260(7) Uani 1 1 d . . . . .
C56 C 0.41721(10) 0.5532(2) 0.26272(16) 0.0299(8) Uani 1 1 d . . . . .
H56 H 0.440504 0.529895 0.269700 0.036 Uiso 1 1 calc R . . . .
C57 C 0.38519(10) 0.5348(2) 0.29706(17) 0.0316(8) Uani 1 1 d . . . . .
C58 C 0.35124(10) 0.57016(19) 0.28752(15) 0.0268(7) Uani 1 1 d . . . . .
H58 H 0.329930 0.556615 0.312070 0.032 Uiso 1 1 calc R . . . .
C59 C 0.44781(11) 0.6313(2) 0.18175(18) 0.0327(8) Uani 1 1 d . . . . .
C60 C 0.38769(11) 0.4775(3) 0.34615(19) 0.0474(10) Uani 1 1 d D U . . .
F11 F 0.45812(7) 0.69712(13) 0.19930(15) 0.0529(7) Uani 1 1 d . . . . .
F12 F 0.47834(6) 0.59123(13) 0.19067(11) 0.0399(5) Uani 1 1 d . . . . .
F13 F 0.44221(7) 0.63401(16) 0.11870(11) 0.0497(6) Uani 1 1 d . . . . .
F14 F 0.40527(11) 0.4169(2) 0.32005(18) 0.0539(9) Uani 0.725(5) 1 d D U P A 1
F15 F 0.4080(3) 0.4906(3) 0.3936(3) 0.107(3) Uani 0.725(5) 1 d D U P A 1
F16 F 0.3553(2) 0.4501(5) 0.3609(5) 0.080(3) Uani 0.725(5) 1 d D U P A 1
F14B F 0.4221(3) 0.4571(6) 0.3590(5) 0.0539(9) Uani 0.275(5) 1 d D U P A 2
F15B F 0.3810(3) 0.5165(5) 0.4072(4) 0.045(2) Uani 0.275(5) 1 d D U P A 2
F16B F 0.3592(5) 0.4349(11) 0.3525(9) 0.057(5) Uani 0.275(5) 1 d D U P A 2
C61 C 0.27906(10) 0.6593(2) 0.29028(16) 0.0275(7) Uani 1 1 d . . . . .
C62 C 0.27187(10) 0.7136(2) 0.33340(17) 0.0305(8) Uani 1 1 d . . . . .
H62 H 0.283424 0.758174 0.326732 0.037 Uiso 1 1 calc R . . . .
C63 C 0.24806(10) 0.7046(2) 0.38645(17) 0.0332(8) Uani 1 1 d . . . . .
C64 C 0.23060(10) 0.6410(2) 0.39787(17) 0.0353(8) Uani 1 1 d . . . . .
H64 H 0.214906 0.634684 0.434253 0.042 Uiso 1 1 calc R . . . .
C65 C 0.23653(10) 0.5862(2) 0.35473(17) 0.0312(8) Uani 1 1 d . . . . .
C66 C 0.26030(10) 0.5957(2) 0.30218(16) 0.0285(7) Uani 1 1 d . . . . .
H66 H 0.263886 0.557497 0.273381 0.034 Uiso 1 1 calc R . . . .
C67 C 0.24011(12) 0.7661(2) 0.42975(19) 0.0454(10) Uani 1 1 d D U . . .
C68 C 0.21579(12) 0.5182(2) 0.36186(19) 0.0396(9) Uani 1 1 d . . . . .
F17 F 0.2624(3) 0.8200(4) 0.4222(5) 0.091(4) Uani 0.591(15) 1 d D U P B 1
F18 F 0.20495(18) 0.7821(6) 0.4302(5) 0.098(5) Uani 0.591(15) 1 d D U P B 1
F19 F 0.2465(3) 0.7473(3) 0.4915(2) 0.071(2) Uani 0.591(15) 1 d D U P B 1
F17B F 0.2702(3) 0.7980(9) 0.4475(9) 0.104(6) Uani 0.409(15) 1 d D U P B 2
F18B F 0.2188(6) 0.7530(6) 0.4783(7) 0.106(6) Uani 0.409(15) 1 d D U P B 2
F19B F 0.2225(4) 0.8181(5) 0.3983(5) 0.076(4) Uani 0.409(15) 1 d D U P B 2
F20 F 0.20338(10) 0.50655(18) 0.42077(13) 0.0668(8) Uani 1 1 d . . . . .
F21 F 0.18550(8) 0.51636(17) 0.32422(15) 0.0658(8) Uani 1 1 d . . . . .
F22 F 0.23638(9) 0.46243(15) 0.34534(17) 0.0651(8) Uani 1 1 d . . . . .
C69 C 0.31747(12) 0.7495(2) 0.21582(18) 0.0352(9) Uani 1 1 d D . . . .
C70 C 0.34129(11) 0.7869(2) 0.2567(2) 0.0355(8) Uani 1 1 d . . . . .
H70 H 0.351898 0.762555 0.292139 0.043 Uiso 1 1 calc R . . . .
C71 C 0.35041(14) 0.8574(2) 0.2489(2) 0.0487(11) Uani 1 1 d D . . . .
C72 C 0.3457(4) 0.8971(6) 0.1952(5) 0.035(3) Uani 0.397(6) 1 d D U P C 1
H72 H 0.354959 0.943551 0.189070 0.041 Uiso 0.397(6) 1 calc R . P C 1
C73 C 0.3252(3) 0.8587(5) 0.1511(4) 0.032(2) Uani 0.397(6) 1 d D U P C 1
C74 C 0.3123(4) 0.7899(5) 0.1604(5) 0.027(3) Uani 0.397(6) 1 d D U P C 1
H74 H 0.298903 0.768676 0.126174 0.032 Uiso 0.397(6) 1 calc R . P C 1
C75 C 0.37632(13) 0.8912(2) 0.2998(3) 0.0553(13) Uani 1 1 d . . . . .
C76 C 0.3168(3) 0.8944(5) 0.0877(5) 0.054(3) Uani 0.397(6) 1 d D U P C 1
C72B C 0.3287(3) 0.8910(6) 0.1994(5) 0.065(3) Uani 0.603(6) 1 d D U P C 2
H72B H 0.332845 0.939905 0.192677 0.078 Uiso 0.603(6) 1 calc R . P C 2
C73B C 0.3016(4) 0.8577(4) 0.1598(4) 0.062(2) Uani 0.603(6) 1 d D U P C 2
C74B C 0.2955(3) 0.7850(5) 0.1683(5) 0.046(2) Uani 0.603(6) 1 d D U P C 2
H74B H 0.277369 0.760337 0.143408 0.055 Uiso 0.603(6) 1 calc R . P C 2
C76B C 0.2799(4) 0.8978(6) 0.1080(5) 0.092(3) Uani 0.603(6) 1 d D U P C 2
F23 F 0.36054(9) 0.89396(16) 0.35619(14) 0.0618(8) Uani 1 1 d . . . . .
F24 F 0.40847(10) 0.8559(2) 0.3052(3) 0.1010(15) Uani 1 1 d . . . . .
F25 F 0.38530(10) 0.95748(16) 0.28261(19) 0.0780(10) Uani 1 1 d . . . . .
F26 F 0.3431(3) 0.9389(4) 0.0703(3) 0.065(2) Uani 0.397(6) 1 d D U P C 1
F27 F 0.3127(3) 0.8492(4) 0.0405(3) 0.088(4) Uani 0.397(6) 1 d D U P C 1
F28 F 0.2857(3) 0.9309(7) 0.0907(8) 0.089(4) Uani 0.397(6) 1 d D U P C 1
F26B F 0.3028(5) 0.9222(7) 0.0636(5) 0.151(5) Uani 0.603(6) 1 d D U P C 2
F27B F 0.2638(2) 0.9539(3) 0.1325(4) 0.095(2) Uani 0.603(6) 1 d D U P C 2
F28B F 0.2520(3) 0.8610(4) 0.0840(4) 0.139(4) Uani 0.603(6) 1 d D U P C 2
Cl1S Cl 0.49568(8) 0.88285(14) 0.33815(12) 0.0602(6) Uani 0.5 1 d . . P . .
Cl2S Cl 0.56575(8) 0.8485(2) 0.40059(13) 0.0769(9) Uani 0.5 1 d . . P . .
C1S C 0.5439(3) 0.8689(5) 0.3286(4) 0.052(2) Uani 0.5 1 d . . P . .
H1SA H 0.547909 0.829774 0.297906 0.062 Uiso 0.5 1 calc R . P . .
H1SB H 0.555544 0.911817 0.310341 0.062 Uiso 0.5 1 calc R . P . .

loop_
_atom_site_aniso_label
_atom_site_aniso_U_11
_atom_site_aniso_U_22
_atom_site_aniso_U_33
_atom_site_aniso_U_23
_atom_site_aniso_U_13
_atom_site_aniso_U_12
Br 0.0274(2) 0.0601(3) 0.0223(2) 0.00156(16) -0.00472(14) -0.00038(17)
Ni 0.0242(3) 0.0335(3) 0.0171(3) -0.0009(2) -0.0027(2) 0.0011(2)
F1 0.0522(18) 0.072(2) 0.141(3) 0.042(2) -0.048(2) -0.0122(16)
F2 0.128(4) 0.066(2) 0.158(4) -0.039(3) 0.089(3) -0.011(2)
F3 0.0514(15) 0.0640(16) 0.0368(13) -0.0206(12) -0.0027(11) 0.0023(13)
F4 0.0224(10) 0.0578(14) 0.0363(11) -0.0067(10) -0.0058(9) 0.0036(9)
N1 0.0203(15) 0.0325(15) 0.0243(14) 0.0005(11) -0.0011(12) -0.0001(11)
N2 0.0254(15) 0.0295(14) 0.0208(14) -0.0003(11) -0.0006(12) 0.0030(11)
C1 0.035(2) 0.035(2) 0.061(3) 0.0094(19) -0.004(2) -0.0037(17)
C2 0.041(3) 0.042(2) 0.094(4) 0.012(3) -0.004(3) -0.006(2)
C3 0.048(3) 0.041(3) 0.130(6) 0.002(3) 0.012(4) -0.002(2)
C4 0.078(4) 0.033(2) 0.124(6) -0.014(3) 0.063(4) -0.004(2)
C5 0.075(4) 0.036(2) 0.067(3) -0.010(2) 0.024(3) -0.011(2)
C6 0.041(2) 0.0284(18) 0.050(2) -0.0003(17) 0.0041(19) -0.0048(16)
C7 0.033(2) 0.042(2) 0.039(2) 0.0041(17) -0.0041(16) -0.0060(17)
C8 0.047(3) 0.043(2) 0.069(3) 0.001(2) -0.013(2) -0.008(2)
C9 0.043(3) 0.053(3) 0.105(5) 0.010(3) -0.018(3) -0.022(2)
C10 0.023(2) 0.069(3) 0.096(4) 0.017(3) -0.010(2) -0.012(2)
C11 0.030(2) 0.049(2) 0.048(2) 0.0076(19) -0.0040(18) -0.0029(18)
C12 0.0192(19) 0.061(3) 0.058(3) 0.006(2) 0.0010(18) 0.0029(18)
C13 0.0287(19) 0.049(2) 0.040(2) 0.0023(18) 0.0036(16) 0.0034(17)
C14 0.0215(17) 0.043(2) 0.0284(18) -0.0002(15) 0.0007(14) -0.0009(15)
C15 0.0183(16) 0.0405(19) 0.0235(17) 0.0035(14) -0.0003(13) -0.0006(14)
C16 0.0253(18) 0.042(2) 0.0318(19) 0.0077(16) -0.0044(15) -0.0073(16)
C17 0.0219(17) 0.0268(16) 0.0226(17) 0.0014(13) -0.0010(13) -0.0007(13)
C18 0.0230(17) 0.0298(17) 0.0237(17) -0.0019(13) -0.0006(13) -0.0005(13)
C19 0.0272(18) 0.042(2) 0.0250(17) -0.0004(15) 0.0009(14) 0.0017(15)
C20 0.033(2) 0.052(2) 0.0236(18) -0.0044(16) 0.0021(15) 0.0035(17)
C21 0.033(2) 0.051(2) 0.0252(18) -0.0076(16) -0.0048(15) 0.0042(17)
C22 0.0294(18) 0.0379(19) 0.0231(17) -0.0036(14) -0.0045(14) 0.0016(15)
C23 0.0303(19) 0.048(2) 0.0311(19) -0.0037(17) -0.0114(15) 0.0000(17)
C24 0.0216(17) 0.048(2) 0.036(2) 0.0028(17) -0.0059(15) -0.0023(16)
C25 0.0219(17) 0.0367(19) 0.0275(17) 0.0011(15) -0.0019(14) 0.0027(14)
C26 0.0204(16) 0.0294(17) 0.0255(16) 0.0015(13) -0.0024(13) 0.0026(13)
C27 0.0257(17) 0.0294(17) 0.0244(17) 0.0010(14) -0.0039(13) 0.0027(14)
C28 0.0233(17) 0.0271(16) 0.0221(16) 0.0009(13) -0.0006(13) 0.0004(13)
C29 0.0210(17) 0.0393(19) 0.0184(15) 0.0017(13) 0.0001(13) 0.0039(14)
C30 0.0279(19) 0.046(2) 0.0257(17) -0.0029(16) 0.0000(14) 0.0092(16)
C31 0.043(2) 0.064(3) 0.0296(19) -0.0044(19) 0.0051(17) 0.024(2)
C32 0.029(2) 0.072(3) 0.031(2) 0.0091(19) 0.0115(17) 0.011(2)
C33 0.029(2) 0.062(3) 0.0313(19) 0.0120(18) 0.0047(16) 0.0093(18)
C34 0.025(2) 0.071(3) 0.055(3) 0.026(2) 0.0111(19) 0.003(2)
C35 0.030(2) 0.063(3) 0.066(3) 0.025(2) 0.003(2) -0.009(2)
C36 0.029(2) 0.046(2) 0.048(2) 0.0117(19) -0.0011(17) -0.0047(17)
C37 0.0213(17) 0.0378(19) 0.0317(18) 0.0085(15) -0.0027(14) -0.0020(14)
C38 0.0226(17) 0.046(2) 0.0249(17) 0.0082(15) -0.0004(14) 0.0020(15)
C39 0.0255(18) 0.0314(18) 0.0303(18) 0.0044(14) -0.0006(14) -0.0039(14)
C40 0.0324(19) 0.0373(19) 0.0308(18) 0.0000(15) -0.0052(15) -0.0032(16)
C41 0.042(2) 0.0370(19) 0.0277(18) -0.0071(15) -0.0012(16) -0.0020(17)
C42 0.032(2) 0.039(2) 0.0337(19) -0.0038(16) 0.0037(16) 0.0026(16)
C43 0.0247(18) 0.0372(19) 0.0312(18) 0.0026(15) -0.0029(14) -0.0013(15)
C44 0.0268(18) 0.0330(18) 0.0269(17) 0.0022(14) 0.0011(14) -0.0027(14)
B 0.0248(19) 0.035(2) 0.0197(17) -0.0013(15) -0.0008(15) 0.0047(16)
C45 0.0274(18) 0.0340(18) 0.0196(16) 0.0020(14) -0.0001(13) 0.0046(14)
C46 0.0229(17) 0.0383(19) 0.0231(16) 0.0021(14) 0.0004(13) 0.0029(14)
C47 0.0263(18) 0.0395(19) 0.0203(16) -0.0003(14) 0.0037(14) 0.0025(15)
C48 0.0251(17) 0.0378(18) 0.0214(15) -0.0004(14) -0.0006(14) 0.0044(14)
C49 0.0256(18) 0.0380(19) 0.0252(17) 0.0023(15) -0.0010(14) 0.0037(15)
C50 0.0271(17) 0.0391(19) 0.0199(15) 0.0005(14) 0.0026(14) 0.0083(15)
C51 0.0248(18) 0.058(2) 0.0261(18) -0.0111(17) -0.0002(15) 0.0049(17)
C52 0.0272(19) 0.052(2) 0.0275(18) -0.0019(16) -0.0014(15) 0.0092(17)
F5 0.082(2) 0.086(2) 0.0466(15) -0.0163(15) 0.0079(15) 0.0435(18)
F6 0.0382(14) 0.122(3) 0.0258(11) -0.0212(14) -0.0027(10) 0.0173(15)
F7 0.0470(17) 0.143(3) 0.069(2) -0.058(2) 0.0379(15) -0.0398(19)
F8 0.0271(12) 0.125(3) 0.0427(14) -0.0249(16) -0.0094(11) 0.0085(14)
F9 0.0257(12) 0.0673(17) 0.0599(16) 0.0100(13) 0.0047(11) 0.0017(11)
F10 0.0345(13) 0.0620(16) 0.0644(17) 0.0002(13) -0.0032(12) 0.0226(12)
C53 0.0227(16) 0.0324(17) 0.0187(15) -0.0042(13) -0.0009(13) -0.0006(13)
C54 0.0270(18) 0.0316(17) 0.0191(15) -0.0009(13) -0.0009(13) 0.0006(14)
C55 0.0222(17) 0.0371(18) 0.0187(15) -0.0053(14) 0.0011(12) -0.0036(14)
C56 0.0229(17) 0.044(2) 0.0224(16) 0.0001(15) -0.0023(13) 0.0022(15)
C57 0.0267(18) 0.046(2) 0.0218(16) 0.0047(15) -0.0007(14) 0.0045(16)
C58 0.0213(17) 0.0382(19) 0.0207(16) -0.0001(14) -0.0001(13) 0.0014(14)
C59 0.0268(18) 0.041(2) 0.0297(18) -0.0016(16) 0.0024(15) 0.0007(16)
C60 0.0324(19) 0.074(3) 0.036(2) 0.023(2) 0.0014(17) 0.0134(18)
F11 0.0415(14) 0.0390(13) 0.0781(19) -0.0097(13) 0.0245(13) -0.0109(11)
F12 0.0243(11) 0.0505(13) 0.0450(13) 0.0011(11) 0.0073(9) 0.0008(10)
F13 0.0375(13) 0.0843(19) 0.0272(11) 0.0119(12) 0.0081(10) -0.0016(12)
F14 0.057(2) 0.053(2) 0.052(2) 0.0208(15) 0.0191(16) 0.0175(16)
F15 0.204(7) 0.054(3) 0.063(3) 0.014(3) -0.090(5) -0.004(4)
F16 0.056(3) 0.094(6) 0.089(5) 0.065(5) 0.029(3) 0.021(3)
F14B 0.057(2) 0.053(2) 0.052(2) 0.0208(15) 0.0191(16) 0.0175(16)
F15B 0.063(6) 0.046(5) 0.025(4) 0.029(3) 0.000(4) 0.004(4)
F16B 0.087(9) 0.042(7) 0.042(7) 0.006(5) -0.034(7) -0.020(7)
C61 0.0211(16) 0.0401(19) 0.0215(16) -0.0014(14) -0.0026(13) 0.0055(14)
C62 0.0232(17) 0.045(2) 0.0235(16) -0.0068(15) -0.0049(14) 0.0065(15)
C63 0.0247(17) 0.050(2) 0.0252(17) -0.0084(16) -0.0009(14) 0.0078(16)
C64 0.0250(18) 0.058(2) 0.0232(17) -0.0006(16) 0.0025(14) 0.0069(17)
C65 0.0242(17) 0.047(2) 0.0227(17) 0.0029(15) -0.0041(14) 0.0025(15)
C66 0.0237(17) 0.042(2) 0.0201(15) -0.0017(14) -0.0014(13) 0.0075(15)
C67 0.041(2) 0.062(3) 0.034(2) -0.0143(18) 0.0049(17) 0.0103(18)
C68 0.034(2) 0.056(3) 0.0287(19) 0.0060(18) 0.0026(16) 0.0024(18)
F17 0.137(8) 0.051(4) 0.085(6) -0.026(4) 0.070(6) -0.021(5)
F18 0.046(3) 0.133(9) 0.116(8) -0.077(8) -0.018(4) 0.044(4)
F19 0.106(6) 0.074(4) 0.032(2) -0.024(2) -0.006(3) 0.024(4)
F17B 0.058(5) 0.113(11) 0.141(13) -0.098(9) -0.034(6) 0.023(5)
F18B 0.160(15) 0.086(7) 0.073(8) -0.014(5) 0.080(10) 0.029(8)
F19B 0.106(9) 0.060(5) 0.061(5) -0.026(4) -0.018(5) 0.038(5)
F20 0.080(2) 0.080(2) 0.0397(14) 0.0128(14) 0.0181(14) -0.0188(17)
F21 0.0504(16) 0.075(2) 0.0722(19) 0.0226(16) -0.0266(14) -0.0226(14)
F22 0.0591(18) 0.0456(15) 0.091(2) 0.0085(15) 0.0190(16) 0.0016(13)
C69 0.042(2) 0.036(2) 0.0277(19) -0.0010(15) 0.0074(16) 0.0096(17)
C70 0.0272(18) 0.0355(19) 0.044(2) 0.0008(17) 0.0070(16) 0.0015(15)
C71 0.053(3) 0.036(2) 0.057(3) -0.002(2) 0.016(2) 0.0027(19)
C72 0.048(7) 0.025(5) 0.030(5) 0.001(4) 0.008(5) -0.020(5)
C73 0.042(6) 0.027(4) 0.026(4) 0.008(3) -0.006(4) -0.005(4)
C74 0.038(7) 0.024(4) 0.018(5) 0.000(3) 0.003(5) -0.005(4)
C75 0.037(2) 0.034(2) 0.095(4) -0.009(2) 0.005(2) -0.0074(18)
C76 0.090(7) 0.030(5) 0.042(5) 0.016(4) -0.028(5) -0.010(4)
C72B 0.082(8) 0.034(4) 0.078(7) 0.001(4) 0.020(5) -0.023(5)
C73B 0.093(7) 0.037(4) 0.055(5) 0.010(3) -0.001(5) 0.000(4)
C74B 0.064(7) 0.034(4) 0.040(5) 0.006(3) -0.005(5) 0.000(4)
C76B 0.153(10) 0.050(5) 0.074(7) 0.022(5) -0.022(5) 0.006(5)
F23 0.0685(19) 0.0595(17) 0.0575(17) -0.0023(13) -0.0160(15) -0.0144(14)
F24 0.0504(19) 0.068(2) 0.184(5) -0.028(3) -0.015(2) 0.0076(16)
F25 0.074(2) 0.0447(16) 0.115(3) -0.0057(17) 0.028(2) -0.0197(15)
F26 0.111(6) 0.044(4) 0.039(4) 0.015(3) -0.009(4) -0.023(4)
F27 0.187(10) 0.045(4) 0.031(3) 0.018(3) -0.052(5) -0.044(5)
F28 0.076(6) 0.080(7) 0.113(10) 0.060(7) -0.033(6) 0.001(5)
F26B 0.214(12) 0.148(9) 0.092(6) 0.077(6) 0.034(7) 0.066(8)
F27B 0.109(6) 0.061(3) 0.117(6) 0.035(3) -0.013(4) 0.014(3)
F28B 0.217(10) 0.068(4) 0.133(7) 0.031(4) -0.107(7) 0.007(5)
Cl1S 0.0717(16) 0.0610(14) 0.0479(12) 0.0070(10) -0.0063(11) -0.0142(12)
Cl2S 0.0615(16) 0.120(3) 0.0487(13) 0.0133(15) -0.0107(12) -0.0270(16)
C1S 0.089(7) 0.034(4) 0.032(4) 0.007(3) 0.004(4) -0.020(4)

loop_
_atom_type_symbol
_atom_type_description
_atom_type_scat_dispersion_real
_atom_type_scat_dispersion_imag
_atom_type_scat_source
C C 0.0181 0.0091 'International Tables Vol C Tables 4.2.6.8 and 6.1.1.4'
H H 0.0000 0.0000 'International Tables Vol C Tables 4.2.6.8 and 6.1.1.4'
B B 0.0090 0.0039 'International Tables Vol C Tables 4.2.6.8 and 6.1.1.4'
Br Br -0.6763 1.2805 'International Tables Vol C Tables 4.2.6.8 and 6.1.1.4'
Cl Cl 0.3639 0.7018 'International Tables Vol C Tables 4.2.6.8 and 6.1.1.4'
F F 0.0727 0.0534 'International Tables Vol C Tables 4.2.6.8 and 6.1.1.4'
N N 0.0311 0.0180 'International Tables Vol C Tables 4.2.6.8 and 6.1.1.4'
Ni Ni -3.0029 0.5091 'International Tables Vol C Tables 4.2.6.8 and 6.1.1.4'

loop_
_exptl_crystal_face_index_h
_exptl_crystal_face_index_k
_exptl_crystal_face_index_l
_exptl_crystal_face_perp_dist
-1 1 0 0.0483
1 0 -14 0.0729
16 -9 0 0.0353
1 -1 -2 0.0599
0 -1 0 0.0408
2 -1 -2 0.0648
0 0 1 0.1116
-2 -1 0 0.0744
2 1 0 0.0729
-2 -1 2 0.1210
2 1 -2 0.0781
1 -1 0 0.0266
2 1 2 0.1074
-1 11 6 0.0802

loop_
_geom_angle_atom_site_label_1
_geom_angle_atom_site_label_2
_geom_angle_atom_site_label_3
_geom_angle
_geom_angle_site_symmetry_3
Ni Br Ni 94.78(2) 3_656
Br Ni Br 84.94(2) 3_656
N1 Ni Br 178.16(9) 3_656
N1 Ni Br 95.30(9) .
N1 Ni N2 84.83(12) .
N2 Ni Br 174.85(9) .
N2 Ni Br 94.77(9) 3_656
C15 N1 Ni 125.3(2) .
C17 N1 Ni 112.1(2) .
C17 N1 C15 121.8(3) .
C28 N2 Ni 112.1(2) .
C28 N2 C29 121.8(3) .
C29 N2 Ni 126.0(2) .
C2 C1 C6 120.4(5) .
F1 C2 C1 118.7(6) .
C3 C2 F1 118.3(5) .
C3 C2 C1 123.0(6) .
C2 C3 C4 117.0(5) .
F2 C4 C5 115.4(7) .
C3 C4 F2 120.8(7) .
C3 C4 C5 123.8(5) .
C6 C5 C4 117.5(6) .
C1 C6 C7 119.8(4) .
C5 C6 C1 118.3(5) .
C5 C6 C7 121.9(5) .
C8 C7 C6 117.9(4) .
C8 C7 C16 119.9(4) .
C16 C7 C6 122.0(3) .
C7 C8 C9 121.7(5) .
C10 C9 C8 119.6(4) .
C9 C10 C11 121.5(4) .
C12 C11 C10 120.9(4) .
C12 C11 C16 120.7(4) .
C16 C11 C10 118.4(4) .
C13 C12 C11 121.4(4) .
C12 C13 C14 119.1(4) .
C15 C14 C13 120.6(4) .
C14 C15 N1 117.2(3) .
C14 C15 C16 122.8(3) .
C16 C15 N1 119.4(3) .
C7 C16 C11 118.5(4) .
C7 C16 C15 126.3(3) .
C11 C16 C15 115.2(4) .
N1 C17 C18 136.0(3) .
N1 C17 C28 115.8(3) .
C18 C17 C28 108.1(3) .
C19 C18 C17 135.5(3) .
C19 C18 C27 119.8(3) .
C27 C18 C17 104.7(3) .
C18 C19 C20 117.9(3) .
C21 C20 C19 122.2(4) .
C20 C21 C22 121.0(3) .
C23 C22 C21 127.2(3) .
C27 C22 C21 116.3(3) .
C27 C22 C23 116.6(3) .
C24 C23 C22 120.5(3) .
C23 C24 C25 122.7(3) .
C26 C25 C24 118.4(3) .
C25 C26 C27 118.7(3) .
C25 C26 C28 136.1(3) .
C27 C26 C28 105.2(3) .
C22 C27 C18 122.7(3) .
C22 C27 C26 123.1(3) .
C26 C27 C18 114.2(3) .
N2 C28 C17 114.8(3) .
N2 C28 C26 137.3(3) .
C26 C28 C17 107.8(3) .
C30 C29 N2 114.9(3) .
C30 C29 C38 123.1(3) .
C38 C29 N2 122.0(3) .
C29 C30 C31 119.9(4) .
C32 C31 C30 119.1(4) .
C31 C32 C33 121.6(4) .
C32 C33 C34 120.3(4) .
C32 C33 C38 120.5(4) .
C34 C33 C38 119.2(4) .
C35 C34 C33 121.6(4) .
C34 C35 C36 119.5(4) .
C37 C36 C35 122.6(4) .
C36 C37 C38 118.7(4) .
C36 C37 C39 116.3(4) .
C38 C37 C39 124.9(3) .
C29 C38 C33 115.3(4) .
C29 C38 C37 126.7(3) .
C33 C38 C37 118.0(4) .
C40 C39 C37 119.2(3) .
C40 C39 C44 119.4(3) .
C44 C39 C37 121.2(3) .
C41 C40 C39 118.6(3) .
F3 C41 C40 118.1(4) .
F3 C41 C42 117.7(4) .
C42 C41 C40 124.2(4) .
C41 C42 C43 115.5(4) .
F4 C43 C42 116.8(3) .
F4 C43 C44 119.2(3) .
C42 C43 C44 124.0(4) .
C43 C44 C39 118.2(3) .
C53 B C45 109.1(3) .
C61 B C45 109.2(3) .
C61 B C53 110.2(3) .
C69 B C45 110.0(3) .
C69 B C53 108.0(3) .
C69 B C61 110.3(3) .
C46 C45 B 122.9(3) .
C46 C45 C50 115.2(3) .
C50 C45 B 121.8(3) .
C45 C46 C47 122.6(3) .
C46 C47 C51 119.1(3) .
C48 C47 C46 121.2(3) .
C48 C47 C51 119.7(3) .
C47 C48 C49 117.3(3) .
C48 C49 C50 121.3(3) .
C48 C49 C52 119.9(3) .
C50 C49 C52 118.8(3) .
C49 C50 C45 122.3(3) .
F5 C51 C47 111.4(3) .
F6 C51 C47 113.5(3) .
F6 C51 F5 104.2(3) .
F7 C51 C47 113.6(3) .
F7 C51 F5 104.5(4) .
F7 C51 F6 108.9(4) .
F8 C52 C49 113.4(3) .
F8 C52 F9 107.3(3) .
F8 C52 F10 106.9(3) .
F9 C52 C49 112.1(3) .
F10 C52 C49 112.2(3) .
F10 C52 F9 104.2(3) .
C54 C53 B 120.6(3) .
C54 C53 C58 115.4(3) .
C58 C53 B 124.0(3) .
C55 C54 C53 122.6(3) .
C54 C55 C59 118.5(3) .
C56 C55 C54 121.0(3) .
C56 C55 C59 120.4(3) .
C55 C56 C57 117.8(3) .
C56 C57 C58 120.9(3) .
C56 C57 C60 119.2(3) .
C58 C57 C60 119.9(3) .
C57 C58 C53 122.3(3) .
F11 C59 C55 111.6(3) .
F12 C59 C55 113.7(3) .
F12 C59 F11 105.5(3) .
F13 C59 C55 113.2(3) .
F13 C59 F11 105.9(3) .
F13 C59 F12 106.3(3) .
F14 C60 C57 110.6(3) .
F15 C60 C57 115.7(4) .
F15 C60 F14 102.2(5) .
F15 C60 F16 113.7(7) .
F16 C60 C57 113.6(5) .
F16 C60 F14 99.0(6) .
F14B C60 C57 114.2(5) .
F14B C60 F15B 96.9(8) .
F15B C60 C57 102.5(4) .
F16B C60 C57 118.3(10) .
F16B C60 F14B 121.4(12) .
F16B C60 F15B 95.5(10) .
C62 C61 B 123.7(3) .
C62 C61 C66 115.8(3) .
C66 C61 B 120.5(3) .
C61 C62 C63 122.0(4) .
C62 C63 C67 119.5(4) .
C64 C63 C62 121.0(3) .
C64 C63 C67 119.4(3) .
C63 C64 C65 118.3(3) .
C64 C65 C66 120.3(4) .
C64 C65 C68 120.4(3) .
C66 C65 C68 119.2(3) .
C65 C66 C61 122.6(3) .
F17 C67 C63 115.0(5) .
F17 C67 F19 102.7(6) .
F18 C67 C63 111.8(4) .
F18 C67 F17 113.9(8) .
F18 C67 F19 102.6(7) .
F19 C67 C63 109.6(4) .
F17B C67 C63 112.5(7) .
F17B C67 F18B 110.7(12) .
F17B C67 F19B 100.5(9) .
F18B C67 C63 115.8(6) .
F18B C67 F19B 104.7(9) .
F19B C67 C63 111.4(5) .
F20 C68 C65 113.6(4) .
F20 C68 F21 105.9(4) .
F20 C68 F22 106.9(4) .
F21 C68 C65 111.2(3) .
F22 C68 C65 112.9(3) .
F22 C68 F21 105.7(4) .
C70 C69 B 121.2(3) .
C70 C69 C74 107.8(6) .
C70 C69 C74B 121.1(5) .
C74 C69 B 129.5(6) .
C74B C69 B 116.7(5) .
C71 C70 C69 124.1(4) .
C70 C71 C75 117.3(4) .
C70 C71 C72B 112.7(6) .
C72 C71 C70 127.0(6) .
C72 C71 C75 114.3(6) .
C72B C71 C75 129.1(6) .
C71 C72 C73 108.9(8) .
C72 C73 C74 124.8(9) .
C72 C73 C76 116.8(8) .
C74 C73 C76 118.3(8) .
C73 C74 C69 125.8(9) .
F23 C75 C71 112.4(4) .
F23 C75 F24 108.2(5) .
F23 C75 F25 107.7(4) .
F24 C75 C71 111.3(4) .
F24 C75 F25 106.8(4) .
F25 C75 C71 110.2(5) .
F26 C76 C73 112.8(9) .
F26 C76 F27 106.9(9) .
F27 C76 C73 112.5(8) .
F28 C76 C73 111.2(11) .
F28 C76 F26 106.0(10) .
F28 C76 F27 106.9(12) .
C73B C72B C71 125.9(8) .
C72B C73B C76B 122.2(8) .
C74B C73B C72B 118.0(8) .
C74B C73B C76B 119.8(8) .
C73B C74B C69 117.6(8) .
F26B C76B C73B 111.2(10) .
F27B C76B C73B 110.4(9) .
F27B C76B F26B 105.0(10) .
F28B C76B C73B 112.7(9) .
F28B C76B F26B 112.6(13) .
F28B C76B F27B 104.4(10) .
Cl2S C1S Cl1S 111.9(5) .

loop_
_geom_bond_atom_site_label_1
_geom_bond_atom_site_label_2
_geom_bond_distance
_geom_bond_site_symmetry_2
Br Ni 2.3139(7) .
Br Ni 2.3153(7) 3_656
Ni N1 1.914(3) .
Ni N2 1.932(3) .
F1 C2 1.342(7) .
F2 C4 1.353(7) .
F3 C41 1.362(4) .
F4 C43 1.348(4) .
N1 C15 1.447(5) .
N1 C17 1.293(5) .
N2 C28 1.293(5) .
N2 C29 1.454(5) .
C1 C2 1.387(7) .
C1 C6 1.395(7) .
C2 C3 1.337(9) .
C3 C4 1.352(10) .
C4 C5 1.427(9) .
C5 C6 1.387(7) .
C6 C7 1.494(6) .
C7 C8 1.371(6) .
C7 C16 1.422(6) .
C8 C9 1.397(8) .
C9 C10 1.351(8) .
C10 C11 1.431(7) .
C11 C12 1.418(7) .
C11 C16 1.423(6) .
C12 C13 1.360(6) .
C13 C14 1.410(5) .
C14 C15 1.357(5) .
C15 C16 1.439(5) .
C17 C18 1.457(5) .
C17 C28 1.488(5) .
C18 C19 1.383(5) .
C18 C27 1.425(5) .
C19 C20 1.412(5) .
C20 C21 1.384(6) .
C21 C22 1.417(5) .
C22 C23 1.415(5) .
C22 C27 1.400(5) .
C23 C24 1.368(6) .
C24 C25 1.409(5) .
C25 C26 1.385(5) .
C26 C27 1.417(5) .
C26 C28 1.456(5) .
C29 C30 1.362(5) .
C29 C38 1.426(5) .
C30 C31 1.412(6) .
C31 C32 1.364(7) .
C32 C33 1.404(7) .
C33 C34 1.424(7) .
C33 C38 1.428(5) .
C34 C35 1.354(8) .
C35 C36 1.393(7) .
C36 C37 1.382(6) .
C37 C38 1.449(6) .
C37 C39 1.485(5) .
C39 C40 1.399(5) .
C39 C44 1.399(5) .
C40 C41 1.378(6) .
C41 C42 1.367(6) .
C42 C43 1.382(5) .
C43 C44 1.383(5) .
B C45 1.652(5) .
B C53 1.652(5) .
B C61 1.643(5) .
B C69 1.629(6) .
C45 C46 1.391(5) .
C45 C50 1.401(5) .
C46 C47 1.393(5) .
C47 C48 1.381(5) .
C47 C51 1.494(5) .
C48 C49 1.382(5) .
C49 C50 1.389(5) .
C49 C52 1.495(5) .
C51 F5 1.337(5) .
C51 F6 1.330(4) .
C51 F7 1.306(5) .
C52 F8 1.331(5) .
C52 F9 1.350(5) .
C52 F10 1.335(5) .
C53 C54 1.398(5) .
C53 C58 1.400(5) .
C54 C55 1.391(5) .
C55 C56 1.382(5) .
C55 C59 1.495(5) .
C56 C57 1.390(5) .
C57 C58 1.395(5) .
C57 C60 1.496(6) .
C59 F11 1.351(5) .
C59 F12 1.338(5) .
C59 F13 1.333(4) .
C60 F14 1.417(6) .
C60 F15 1.251(6) .
C60 F16 1.299(7) .
C60 F14B 1.311(9) .
C60 F15B 1.494(9) .
C60 F16B 1.301(12) .
C61 C62 1.392(5) .
C61 C66 1.401(5) .
C62 C63 1.405(5) .
C63 C64 1.377(6) .
C63 C67 1.503(6) .
C64 C65 1.391(6) .
C65 C66 1.396(5) .
C65 C68 1.493(6) .
C67 F17 1.302(8) .
C67 F18 1.286(6) .
C67 F19 1.357(7) .
C67 F17B 1.283(10) .
C67 F18B 1.290(9) .
C67 F19B 1.340(8) .
C68 F20 1.325(5) .
C68 F21 1.333(5) .
C68 F22 1.332(5) .
C69 C70 1.397(6) .
C69 C74 1.399(10) .
C69 C74B 1.431(9) .
C70 C71 1.386(6) .
C71 C72 1.360(10) .
C71 C75 1.545(7) .
C71 C72B 1.439(10) .
C72 C73 1.381(11) .
C73 C74 1.396(10) .
C73 C76 1.517(12) .
C75 F23 1.306(7) .
C75 F24 1.329(6) .
C75 F25 1.346(6) .
C76 F26 1.311(11) .
C76 F27 1.314(10) .
C76 F28 1.303(12) .
C72B C73B 1.417(11) .
C73B C74B 1.408(10) .
C73B C76B 1.530(13) .
C76B F26B 1.318(11) .
C76B F27B 1.314(11) .
C76B F28B 1.312(11) .
Cl1S C1S 1.745(12) .
Cl2S C1S 1.736(10) .

loop_
_exptl_oxdiff_crystal_face_indexfrac_h
_exptl_oxdiff_crystal_face_indexfrac_k
_exptl_oxdiff_crystal_face_indexfrac_l
_exptl_oxdiff_crystal_face_x
_exptl_oxdiff_crystal_face_y
_exptl_oxdiff_crystal_face_z
-1.0024 1.0000 -0.0030 -0.0859 0.0283 0.0175
0.9966 -0.0214 -13.9494 0.3491 0.4790 0.8424
16.0153 -8.9940 0.0287 0.8661 -0.5145 -0.0322
1.0021 -1.0032 -1.9898 0.1339 0.0455 0.1003
0.0034 -1.0008 0.0027 0.0726 0.0089 -0.0354
2.0011 -1.0023 -1.9896 0.1472 0.0083 0.1182
0.0002 0.0016 0.9964 -0.0240 -0.0369 -0.0589
-1.9948 -1.0025 0.0022 0.0461 0.0832 -0.0711
1.9948 1.0025 -0.0022 -0.0461 -0.0832 0.0711
-1.9944 -0.9993 1.9951 -0.0019 0.0095 -0.1889
1.9944 0.9993 -1.9951 0.0019 -0.0095 0.1889
1.0024 -1.0000 0.0030 0.0859 -0.0283 -0.0175
1.9951 1.0057 1.9905 -0.0940 -0.1569 -0.0466
-1.0348 11.0177 5.9479 -0.9561 -0.2818 0.0179
